data_7249432
loop_
_publ_author_name
'Valdivieso, Jorge P.'
'Erickson, Alexander N.'
'Gardinier, James R.'

_publ_section_title
;
 Group 7 carbonyl complexes of a PNN-heteroscorpionate ligand
;
_journal_issue 43
_journal_name_full 'RSC Advances'
_journal_page_first 31502
_journal_page_last 31516
_journal_paper_doi 10.1039/D4RA05287K
_journal_volume 14
_journal_year 2024
_chemical_formula_moiety 'C31 H28 N5 O2 P Re, C F3 O3 S'
_chemical_formula_sum 'C32 H28 F3 N5 O5 P Re S'
_chemical_formula_weight 868.82
_space_group_crystal_system monoclinic
_space_group_IT_number 14
_space_group_name_Hall '-P 2yn'
_space_group_name_H-M_alt 'P 1 21/n 1'
_atom_sites_solution_hydrogens geom
_atom_sites_solution_primary dual
_audit_creation_date 2024-03-20
_audit_creation_method
;
Olex2 1.5
(compiled 2024.02.16 svn.r378c4104 for OlexSys, GUI svn.r6928)
;
_audit_update_record
;
2024-07-17 deposited with the CCDC.	2024-09-24 downloaded from the CCDC.
;
_cell_angle_alpha 90
_cell_angle_beta 111.962(2)
_cell_angle_gamma 90
_cell_formula_units_Z 4
_cell_length_a 16.6364(3)
_cell_length_b 12.9137(2)
_cell_length_c 16.6780(3)
_cell_measurement_reflns_used 12601
_cell_measurement_temperature 100.00(10)
_cell_measurement_theta_max 70.5300
_cell_measurement_theta_min 4.4170
_cell_volume 3323.04(11)
_computing_cell_refinement 'CrysAlisPro 1.171.39.46 (Rigaku OD, 2018)'
_computing_data_collection 'CrysAlisPro 1.171.39.46 (Rigaku OD, 2018)'
_computing_data_reduction 'CrysAlisPro 1.171.39.46 (Rigaku OD, 2018)'
_computing_molecular_graphics 'Olex2 1.5 (Dolomanov et al., 2009)'
_computing_publication_material 'Olex2 1.5 (Dolomanov et al., 2009)'
_computing_structure_refinement 'SHELXL 2018/1 (Sheldrick, 2015)'
_computing_structure_solution 'SHELXT 2014/5 (Sheldrick, 2014)'
_diffrn_ambient_environment N~2~
_diffrn_ambient_temperature 100.00(10)
_diffrn_detector 'CCD plate'
_diffrn_detector_area_resol_mean 10.3756
_diffrn_detector_type Atlas
_diffrn_measured_fraction_theta_full 0.999
_diffrn_measured_fraction_theta_max 0.987
_diffrn_measurement_details
;
List of Runs (angles in degrees, time in seconds):

  # Type    Start    End  Width  t~exp~   \w     \q     \k     \f   Frames
#--------------------------------------------------------------------------
  1  \w    -67.00  32.00   1.00    1.00    --  -42.46  37.00 -30.00   99
  2  \w    -92.00  -2.00   1.00    1.00    --  -42.46 125.00 -30.00   90
  3  \w     23.00  98.00   1.00    1.00    --   42.46-125.00-180.00   75
  4  \w     17.00 110.00   1.00    2.50    --  100.00 -94.00-120.00   93
  5  \w     94.00 173.00   1.00    2.50    --  100.00 125.00-150.00   79
  6  \w     27.00 118.00   1.00    2.50    --  100.00-125.00-150.00   91
  7  \w     72.00 176.00   1.00    2.50    --  100.00  30.00 120.00  104
  8  \w     47.00 178.00   1.00    2.50    --  100.00  15.00  30.00  131
  9  \w     27.00 126.00   1.00    2.50    --  100.00 -45.00 -60.00   99
 10  \w     18.00 153.00   1.00    2.50    --  100.00 -15.00 150.00  135
 11  \w   -119.00 -10.00   1.00    1.00    --  -42.46 -77.00  30.00  109
 12  \w     10.00 119.00   1.00    1.00    --   42.46  77.00 -90.00  109
 13  \w     14.00 116.00   1.00    1.00    --   42.46  57.00-180.00  102
 14  \w     71.00 132.00   1.00    2.50    --  100.00  61.00 150.00   61
 15  \w     47.00 178.00   1.00    2.50    --  100.00  15.00 -90.00  131
;
_diffrn_measurement_device 'four-circle diffractometer'
_diffrn_measurement_device_type 'SuperNova, Dual, Cu at home/near, Atlas'
_diffrn_measurement_method '\w scans'
_diffrn_orient_matrix_type 'CrysAlisPro convention (1999,Acta A55,543-557)'
_diffrn_orient_matrix_UB_11 -0.0517969000
_diffrn_orient_matrix_UB_12 -0.0866965000
_diffrn_orient_matrix_UB_13 0.0222580000
_diffrn_orient_matrix_UB_21 0.0821701000
_diffrn_orient_matrix_UB_22 -0.0334554000
_diffrn_orient_matrix_UB_23 0.0763169000
_diffrn_orient_matrix_UB_31 -0.0231255000
_diffrn_orient_matrix_UB_32 0.0747272000
_diffrn_orient_matrix_UB_33 0.0601147000
_diffrn_radiation_monochromator mirror
_diffrn_radiation_probe x-ray
_diffrn_radiation_type 'Cu K\a'
_diffrn_radiation_wavelength 1.54184
_diffrn_reflns_av_R_equivalents 0.0698
_diffrn_reflns_av_unetI/netI 0.0434
_diffrn_reflns_Laue_measured_fraction_full 0.999
_diffrn_reflns_Laue_measured_fraction_max 0.987
_diffrn_reflns_limit_h_max 19
_diffrn_reflns_limit_h_min -20
_diffrn_reflns_limit_k_max 15
_diffrn_reflns_limit_k_min -14
_diffrn_reflns_limit_l_max 20
_diffrn_reflns_limit_l_min -19
_diffrn_reflns_number 30852
_diffrn_reflns_point_group_measured_fraction_full 0.999
_diffrn_reflns_point_group_measured_fraction_max 0.987
_diffrn_reflns_theta_full 67.684
_diffrn_reflns_theta_max 70.607
_diffrn_reflns_theta_min 4.460
_diffrn_source 'micro-focus sealed X-ray tube'
_diffrn_source_type 'SuperNova (Cu) X-ray Source'
_exptl_absorpt_coefficient_mu 8.766
_exptl_absorpt_correction_T_max 1.000
_exptl_absorpt_correction_T_min 0.185
_exptl_absorpt_correction_type gaussian
_exptl_absorpt_process_details
;
CrysAlisPro 1.171.39.46 (Rigaku Oxford Diffraction, 2018)
Numerical absorption correction based on gaussian integration over
			a multifaceted crystal model
Empirical absorption correction using spherical harmonics,
 implemented in SCALE3 ABSPACK scaling algorithm.
;
_exptl_crystal_colour colourless
_exptl_crystal_colour_primary colourless
_exptl_crystal_density_diffrn 1.737
_exptl_crystal_description plate
_exptl_crystal_F_000 1712
_exptl_crystal_size_max 0.384
_exptl_crystal_size_mid 0.272
_exptl_crystal_size_min 0.056
_refine_diff_density_max 1.995
_refine_diff_density_min -1.137
_refine_diff_density_rms 0.142
_refine_ls_extinction_method none
_refine_ls_goodness_of_fit_ref 1.052
_refine_ls_hydrogen_treatment constr
_refine_ls_matrix_type full
_refine_ls_number_parameters 436
_refine_ls_number_reflns 6303
_refine_ls_number_restraints 0
_refine_ls_restrained_S_all 1.052
_refine_ls_R_factor_all 0.0431
_refine_ls_R_factor_gt 0.0345
_refine_ls_shift/su_max 0.002
_refine_ls_shift/su_mean 0.000
_refine_ls_structure_factor_coef Fsqd
_refine_ls_weighting_details 'w=1/[\s^2^(Fo^2^)+(0.0501P)^2^+1.8456P] where P=(Fo^2^+2Fc^2^)/3'
_refine_ls_weighting_scheme calc
_refine_ls_wR_factor_gt 0.0839
_refine_ls_wR_factor_ref 0.0897
_reflns_Friedel_coverage 0.000
_reflns_number_gt 5398
_reflns_number_total 6303
_reflns_threshold_expression 'I > 2\s(I)'
_cod_data_source_file d4ra05287k3.cif
_cod_data_source_block 3-Re_gard25u
_cod_database_code 7249432
_shelx_shelxl_version_number 2018/1
_chemical_oxdiff_formula C32H25N5F3O5PSRe
_shelx_space_group_comment
;
The symmetry employed for this shelxl refinement is uniquely defined
by the following loop, which should always be used as a source of
symmetry information in preference to the above space-group names.
They are only intended as comments.
;
_olex2_refinement_description
;
1.a Ternary CH refined with riding coordinates:
 C7(H7)
1.b Aromatic/amide H refined with riding coordinates:
 C3(H3), C4(H4), C5(H5), C6(H6), C11(H11), C12(H12), C13(H13), C21(H21),
 C22(H22), C23(H23), C32(H32), C33(H33), C35(H35), C36(H36), C42(H42), C43(H43),
  C45(H45), C46(H46)
1.c Idealised Me refined as rotating group:
 C37(H37a,H37b,H37c), C47(H47a,H47b,H47c), C16(H16a,H16b,H16c)
;
_olex2_submission_original_sample_id gard25u
_olex2_submission_special_instructions 'No special instructions were received'
_oxdiff_exptl_absorpt_empirical_details
;
Empirical correction (ABSPACK) includes:
- Absorption correction using spherical harmonics
- Frame scaling
;
_oxdiff_exptl_absorpt_empirical_full_max 3.039
_oxdiff_exptl_absorpt_empirical_full_min 0.636

loop_
_space_group_symop_operation_xyz
'x, y, z'
'-x+1/2, y+1/2, -z+1/2'
'-x, -y, -z'
'x-1/2, -y-1/2, z-1/2'

loop_
_atom_site_label
_atom_site_type_symbol
_atom_site_fract_x
_atom_site_fract_y
_atom_site_fract_z
_atom_site_U_iso_or_equiv
_atom_site_adp_type
_atom_site_occupancy
_atom_site_site_symmetry_order
_atom_site_calc_flag
_atom_site_refinement_flags_posn
_atom_site_refinement_flags_adp
_atom_site_refinement_flags_occupancy
_atom_site_disorder_assembly
_atom_site_disorder_group
Re1 Re 0.51667(2) 0.72885(2) 0.80459(2) 0.01275(8) Uani 1 1 d . . . . .
P1 P 0.40210(6) 0.61277(8) 0.78545(7) 0.0132(2) Uani 1 1 d . . . . .
O1 O 0.6416(2) 0.5850(3) 0.9410(2) 0.0255(7) Uani 1 1 d . . . . .
O2 O 0.4858(2) 0.8444(3) 0.9505(2) 0.0246(7) Uani 1 1 d . . . . .
N1 N 0.6128(2) 0.8320(3) 0.7976(2) 0.0178(8) Uani 1 1 d . . . . .
N11 N 0.3915(2) 0.8146(3) 0.6235(2) 0.0155(7) Uani 1 1 d . . . . .
N12 N 0.4268(2) 0.8326(3) 0.7100(2) 0.0132(7) Uani 1 1 d . . . . .
N21 N 0.4784(2) 0.6690(3) 0.6113(2) 0.0149(7) Uani 1 1 d . . . . .
N22 N 0.5359(2) 0.6620(3) 0.6945(2) 0.0151(7) Uani 1 1 d . . . . .
C1 C 0.3213(3) 0.5940(3) 0.6736(3) 0.0157(9) Uani 1 1 d . . . . .
C2 C 0.3234(3) 0.6381(3) 0.5973(3) 0.0145(8) Uani 1 1 d . . . . .
C3 C 0.2565(3) 0.6156(4) 0.5187(3) 0.0199(9) Uani 1 1 d . . . . .
H3 H 0.257358 0.645386 0.468304 0.024 Uiso 1 1 calc R U . . .
C4 C 0.1887(3) 0.5502(4) 0.5138(3) 0.0227(10) Uani 1 1 d . . . . .
H4 H 0.144735 0.536631 0.460727 0.027 Uiso 1 1 calc R U . . .
C5 C 0.1873(3) 0.5053(4) 0.5887(3) 0.0222(10) Uani 1 1 d . . . . .
H5 H 0.142680 0.460589 0.586438 0.027 Uiso 1 1 calc R U . . .
C6 C 0.2531(3) 0.5277(4) 0.6671(3) 0.0194(9) Uani 1 1 d . . . . .
H6 H 0.251643 0.497382 0.717089 0.023 Uiso 1 1 calc R U . . .
C7 C 0.3902(3) 0.7118(3) 0.5865(3) 0.0149(9) Uani 1 1 d . . . . .
H7 H 0.370681 0.723519 0.523995 0.018 Uiso 1 1 calc R U . . .
C8 C 0.5958(3) 0.6387(4) 0.8884(3) 0.0188(9) Uani 1 1 d . . . . .
C9 C 0.4979(3) 0.7988(3) 0.8956(3) 0.0165(9) Uani 1 1 d . . . . .
C11 C 0.3420(3) 0.8947(3) 0.5815(3) 0.0194(9) Uani 1 1 d . . . . .
H11 H 0.310504 0.899009 0.522329 0.023 Uiso 1 1 calc R U . . .
C12 C 0.3466(3) 0.9689(3) 0.6417(3) 0.0194(9) Uani 1 1 d . . . . .
H12 H 0.319704 1.033406 0.632171 0.023 Uiso 1 1 calc R U . . .
C13 C 0.4004(3) 0.9264(3) 0.7206(3) 0.0187(9) Uani 1 1 d . . . . .
H13 H 0.415763 0.959765 0.773693 0.022 Uiso 1 1 calc R U . . .
C15 C 0.6617(3) 0.8797(4) 0.7802(3) 0.0234(10) Uani 1 1 d . . . . .
C16 C 0.7237(3) 0.9415(4) 0.7583(4) 0.0392(14) Uani 1 1 d . . . . .
H16a H 0.708707 0.940201 0.696840 0.059 Uiso 1 1 calc R U . . .
H16b H 0.780781 0.913366 0.786638 0.059 Uiso 1 1 calc R U . . .
H16c H 0.722492 1.011574 0.776940 0.059 Uiso 1 1 calc R U . . .
C21 C 0.5097(3) 0.6243(3) 0.5560(3) 0.0190(9) Uani 1 1 d . . . . .
H21 H 0.481742 0.618976 0.496383 0.023 Uiso 1 1 calc R U . . .
C22 C 0.5910(3) 0.5880(4) 0.6050(3) 0.0202(9) Uani 1 1 d . . . . .
H22 H 0.628861 0.552884 0.585238 0.024 Uiso 1 1 calc R U . . .
C23 C 0.6052(3) 0.6147(3) 0.6900(3) 0.0170(9) Uani 1 1 d . . . . .
H23 H 0.655950 0.601236 0.737165 0.020 Uiso 1 1 calc R U . . .
C31 C 0.3350(3) 0.6519(3) 0.8450(3) 0.0161(9) Uani 1 1 d . . . . .
C32 C 0.3638(3) 0.6355(3) 0.9335(3) 0.0185(9) Uani 1 1 d . . . . .
H32 H 0.413267 0.595970 0.960834 0.022 Uiso 1 1 calc R U . . .
C33 C 0.3193(3) 0.6777(4) 0.9817(3) 0.0218(10) Uani 1 1 d . . . . .
H33 H 0.338809 0.664855 1.040789 0.026 Uiso 1 1 calc R U . . .
C34 C 0.2461(3) 0.7389(4) 0.9431(3) 0.0223(10) Uani 1 1 d . . . . .
C35 C 0.2175(3) 0.7554(4) 0.8539(3) 0.0232(10) Uani 1 1 d . . . . .
H35 H 0.168667 0.796091 0.826840 0.028 Uiso 1 1 calc R U . . .
C36 C 0.2603(3) 0.7124(3) 0.8050(3) 0.0181(9) Uani 1 1 d . . . . .
H36 H 0.239609 0.723531 0.745670 0.022 Uiso 1 1 calc R U . . .
C37 C 0.2000(3) 0.7875(4) 0.9960(4) 0.0315(12) Uani 1 1 d . . . . .
H37a H 0.166570 0.735729 1.010948 0.047 Uiso 1 1 calc R U . . .
H37b H 0.162283 0.841290 0.963101 0.047 Uiso 1 1 calc R U . . .
H37c H 0.241935 0.816346 1.047884 0.047 Uiso 1 1 calc R U . . .
C41 C 0.4317(3) 0.4771(3) 0.8138(3) 0.0159(9) Uani 1 1 d . . . . .
C42 C 0.4923(3) 0.4347(3) 0.7838(3) 0.0187(9) Uani 1 1 d . . . . .
H42 H 0.517145 0.476015 0.753577 0.022 Uiso 1 1 calc R U . . .
C43 C 0.5158(3) 0.3312(4) 0.7988(3) 0.0199(9) Uani 1 1 d . . . . .
H43 H 0.556084 0.303915 0.778184 0.024 Uiso 1 1 calc R U . . .
C44 C 0.4804(3) 0.2681(3) 0.8437(3) 0.0186(9) Uani 1 1 d . . . . .
C45 C 0.4202(3) 0.3106(4) 0.8740(3) 0.0190(9) Uani 1 1 d . . . . .
H45 H 0.396058 0.269238 0.904793 0.023 Uiso 1 1 calc R U . . .
C46 C 0.3954(3) 0.4139(3) 0.8590(3) 0.0182(9) Uani 1 1 d . . . . .
H46 H 0.354641 0.440792 0.879141 0.022 Uiso 1 1 calc R U . . .
C47 C 0.5076(3) 0.1556(4) 0.8598(3) 0.0255(10) Uani 1 1 d . . . . .
H47a H 0.508439 0.125457 0.807507 0.038 Uiso 1 1 calc R U . . .
H47b H 0.467236 0.118751 0.877899 0.038 Uiso 1 1 calc R U . . .
H47c H 0.564481 0.151477 0.904186 0.038 Uiso 1 1 calc R U . . .
S1 S 0.35402(7) 0.80508(9) 0.34502(7) 0.0205(2) Uani 1 1 d . . . . .
F1 F 0.45102(19) 0.9713(2) 0.3679(2) 0.0405(8) Uani 1 1 d . . . . .
F2 F 0.48682(19) 0.8701(3) 0.47830(19) 0.0355(7) Uani 1 1 d . . . . .
F3 F 0.51789(18) 0.8292(3) 0.3687(2) 0.0395(8) Uani 1 1 d . . . . .
O3 O 0.3326(2) 0.8117(3) 0.2532(2) 0.0258(7) Uani 1 1 d . . . . .
O4 O 0.2983(2) 0.8630(3) 0.3764(2) 0.0333(8) Uani 1 1 d . . . . .
O5 O 0.3747(2) 0.7028(3) 0.3815(2) 0.0382(10) Uani 1 1 d . . . . .
C14 C 0.4583(3) 0.8723(4) 0.3924(3) 0.0242(10) Uani 1 1 d . . . . .

loop_
_atom_site_aniso_label
_atom_site_aniso_U_11
_atom_site_aniso_U_22
_atom_site_aniso_U_33
_atom_site_aniso_U_23
_atom_site_aniso_U_13
_atom_site_aniso_U_12
Re1 0.01275(11) 0.01151(12) 0.01278(11) 0.00014(7) 0.00340(8) -0.00025(6)
P1 0.0131(5) 0.0124(5) 0.0138(5) 0.0013(4) 0.0045(4) 0.0003(4)
O1 0.0200(16) 0.0278(19) 0.0247(18) 0.0092(15) 0.0036(14) 0.0044(14)
O2 0.0294(17) 0.0232(18) 0.0200(17) -0.0062(14) 0.0077(14) 0.0015(13)
N1 0.0181(17) 0.0142(19) 0.0206(19) 0.0031(15) 0.0068(15) -0.0011(14)
N11 0.0153(16) 0.0138(18) 0.0147(17) 0.0004(14) 0.0026(13) 0.0013(14)
N12 0.0161(16) 0.0099(17) 0.0126(17) -0.0009(13) 0.0042(13) 0.0015(13)
N21 0.0151(16) 0.0185(19) 0.0109(17) 0.0004(14) 0.0047(13) -0.0027(14)
N22 0.0167(16) 0.0115(18) 0.0169(18) 0.0004(14) 0.0061(14) -0.0011(13)
C1 0.017(2) 0.013(2) 0.017(2) -0.0015(16) 0.0076(17) 0.0007(16)
C2 0.0156(19) 0.011(2) 0.017(2) -0.0026(16) 0.0060(17) 0.0011(15)
C3 0.021(2) 0.020(2) 0.017(2) 0.0000(17) 0.0046(18) 0.0001(17)
C4 0.019(2) 0.022(3) 0.020(2) -0.0041(19) -0.0015(18) -0.0022(18)
C5 0.018(2) 0.024(2) 0.024(2) -0.0028(19) 0.0069(19) -0.0055(18)
C6 0.020(2) 0.020(2) 0.019(2) -0.0006(18) 0.0079(18) 0.0017(17)
C7 0.0125(19) 0.015(2) 0.015(2) -0.0029(16) 0.0021(16) -0.0011(15)
C8 0.017(2) 0.022(2) 0.018(2) -0.0046(19) 0.0068(18) -0.0042(17)
C9 0.0129(19) 0.014(2) 0.015(2) 0.0054(17) -0.0042(16) -0.0013(16)
C11 0.017(2) 0.018(2) 0.020(2) 0.0033(18) 0.0034(18) 0.0026(17)
C12 0.019(2) 0.014(2) 0.024(2) 0.0046(18) 0.0077(18) 0.0046(17)
C13 0.026(2) 0.014(2) 0.016(2) -0.0003(17) 0.0081(18) 0.0021(17)
C15 0.022(2) 0.015(2) 0.026(2) 0.0049(18) 0.0005(19) -0.0014(18)
C16 0.024(2) 0.030(3) 0.059(4) 0.021(3) 0.009(3) 0.001(2)
C21 0.025(2) 0.016(2) 0.018(2) 0.0035(17) 0.0104(18) 0.0033(17)
C22 0.023(2) 0.019(2) 0.023(2) 0.0032(18) 0.0138(19) 0.0013(17)
C23 0.0126(19) 0.020(2) 0.022(2) 0.0018(18) 0.0103(17) 0.0021(16)
C31 0.0169(19) 0.013(2) 0.020(2) -0.0004(17) 0.0080(17) -0.0013(16)
C32 0.019(2) 0.016(2) 0.018(2) 0.0004(17) 0.0044(17) 0.0003(17)
C33 0.020(2) 0.028(3) 0.016(2) -0.0037(19) 0.0044(17) -0.0047(19)
C34 0.020(2) 0.021(2) 0.028(3) -0.009(2) 0.011(2) -0.0049(18)
C35 0.018(2) 0.023(2) 0.028(3) -0.004(2) 0.0069(19) -0.0008(18)
C36 0.018(2) 0.019(2) 0.016(2) -0.0015(17) 0.0045(17) -0.0012(16)
C37 0.026(2) 0.037(3) 0.035(3) -0.011(2) 0.016(2) 0.000(2)
C41 0.0137(18) 0.012(2) 0.019(2) -0.0016(17) 0.0023(16) -0.0009(15)
C42 0.018(2) 0.017(2) 0.021(2) -0.0020(18) 0.0062(18) -0.0035(17)
C43 0.019(2) 0.018(2) 0.021(2) -0.0045(18) 0.0060(18) 0.0026(17)
C44 0.022(2) 0.014(2) 0.016(2) -0.0026(17) 0.0034(18) -0.0008(17)
C45 0.018(2) 0.015(2) 0.020(2) 0.0006(18) 0.0029(17) -0.0040(17)
C46 0.020(2) 0.017(2) 0.018(2) 0.0003(17) 0.0072(18) 0.0006(16)
C47 0.037(3) 0.013(2) 0.029(3) -0.0005(19) 0.014(2) 0.0032(19)
S1 0.0225(5) 0.0201(6) 0.0159(5) 0.0014(4) 0.0039(4) -0.0026(4)
F1 0.0304(16) 0.0245(16) 0.055(2) 0.0098(15) 0.0034(14) -0.0061(12)
F2 0.0328(16) 0.0414(19) 0.0247(15) -0.0063(13) 0.0019(13) -0.0104(13)
F3 0.0231(14) 0.052(2) 0.0439(19) -0.0060(16) 0.0132(13) 0.0062(14)
O3 0.0296(17) 0.0289(19) 0.0176(16) 0.0016(14) 0.0074(14) 0.0067(14)
O4 0.0280(18) 0.050(2) 0.0232(18) -0.0081(17) 0.0114(15) -0.0018(16)
O5 0.037(2) 0.024(2) 0.034(2) 0.0087(16) -0.0085(16) -0.0072(16)
C14 0.019(2) 0.022(3) 0.029(3) 0.004(2) 0.0058(19) -0.0015(18)

loop_
_atom_type_symbol
_atom_type_description
_atom_type_scat_dispersion_real
_atom_type_scat_dispersion_imag
_atom_type_scat_source
C C 0.0181 0.0091 'International Tables Vol C Tables 4.2.6.8 and 6.1.1.4'
H H 0.0000 0.0000 'International Tables Vol C Tables 4.2.6.8 and 6.1.1.4'
F F 0.0727 0.0534 'International Tables Vol C Tables 4.2.6.8 and 6.1.1.4'
N N 0.0311 0.0180 'International Tables Vol C Tables 4.2.6.8 and 6.1.1.4'
O O 0.0492 0.0322 'International Tables Vol C Tables 4.2.6.8 and 6.1.1.4'
P P 0.2955 0.4335 'International Tables Vol C Tables 4.2.6.8 and 6.1.1.4'
Re Re -5.2083 5.8923 'International Tables Vol C Tables 4.2.6.8 and 6.1.1.4'
S S 0.3331 0.5567 'International Tables Vol C Tables 4.2.6.8 and 6.1.1.4'

loop_
_exptl_crystal_face_index_h
_exptl_crystal_face_index_k
_exptl_crystal_face_index_l
_exptl_crystal_face_perp_dist
-9 0 9 0.0289
9 0 -9 0.0269
7 0 4 0.1337
-7 0 -4 0.1337
-7 5 7 0.0837
7 -5 -7 0.0587
-3 4 10 0.0427
6 -4 5 0.1400

loop_
_geom_angle_atom_site_label_1
_geom_angle_atom_site_label_2
_geom_angle_atom_site_label_3
_geom_angle
_geom_angle_site_symmetry_1
_geom_angle_site_symmetry_3
_geom_angle_publ_flag
N1 Re1 P1 169.78(10) . . ?
N1 Re1 N12 84.33(13) . . ?
N1 Re1 N22 81.33(14) . . ?
N12 Re1 P1 89.53(9) . . ?
N22 Re1 P1 90.01(9) . . ?
N22 Re1 N12 84.82(13) . . ?
C8 Re1 P1 90.69(13) . . ?
C8 Re1 N1 95.51(16) . . ?
C8 Re1 N12 179.53(16) . . ?
C8 Re1 N22 95.60(16) . . ?
C9 Re1 P1 92.56(13) . . ?
C9 Re1 N1 95.67(16) . . ?
C9 Re1 N12 90.79(15) . . ?
C9 Re1 N22 174.89(15) . . ?
C9 Re1 C8 88.79(18) . . ?
C1 P1 Re1 117.62(14) . . ?
C31 P1 Re1 112.37(14) . . ?
C31 P1 C1 102.82(19) . . ?
C31 P1 C41 106.5(2) . . ?
C41 P1 Re1 116.66(13) . . ?
C41 P1 C1 99.07(19) . . ?
C15 N1 Re1 168.1(4) . . ?
N12 N11 C7 122.4(3) . . ?
C11 N11 N12 111.1(4) . . ?
C11 N11 C7 124.7(4) . . ?
N11 N12 Re1 124.8(3) . . ?
C13 N12 Re1 129.6(3) . . ?
C13 N12 N11 105.4(3) . . ?
N22 N21 C7 123.9(3) . . ?
C21 N21 N22 111.3(3) . . ?
C21 N21 C7 124.6(4) . . ?
N21 N22 Re1 124.6(3) . . ?
C23 N22 Re1 129.7(3) . . ?
C23 N22 N21 105.5(3) . . ?
C2 C1 P1 126.9(3) . . ?
C6 C1 P1 114.8(3) . . ?
C6 C1 C2 118.3(4) . . ?
C1 C2 C7 128.8(4) . . ?
C3 C2 C1 118.9(4) . . ?
C3 C2 C7 112.3(4) . . ?
C2 C3 H3 119.0 . . ?
C4 C3 C2 121.9(4) . . ?
C4 C3 H3 119.0 . . ?
C3 C4 H4 120.4 . . ?
C3 C4 C5 119.3(4) . . ?
C5 C4 H4 120.4 . . ?
C4 C5 H5 120.4 . . ?
C6 C5 C4 119.3(4) . . ?
C6 C5 H5 120.4 . . ?
C1 C6 H6 118.8 . . ?
C5 C6 C1 122.3(4) . . ?
C5 C6 H6 118.8 . . ?
N11 C7 N21 111.5(3) . . ?
N11 C7 C2 114.4(3) . . ?
N11 C7 H7 104.8 . . ?
N21 C7 C2 115.2(3) . . ?
N21 C7 H7 104.8 . . ?
C2 C7 H7 104.8 . . ?
O1 C8 Re1 177.2(4) . . ?
O2 C9 Re1 178.1(4) . . ?
N11 C11 H11 126.2 . . ?
N11 C11 C12 107.6(4) . . ?
C12 C11 H11 126.2 . . ?
C11 C12 H12 127.6 . . ?
C11 C12 C13 104.8(4) . . ?
C13 C12 H12 127.6 . . ?
N12 C13 C12 111.2(4) . . ?
N12 C13 H13 124.4 . . ?
C12 C13 H13 124.4 . . ?
N1 C15 C16 179.4(6) . . ?
C15 C16 H16a 109.5 . . ?
C15 C16 H16b 109.5 . . ?
C15 C16 H16c 109.5 . . ?
H16a C16 H16b 109.5 . . ?
H16a C16 H16c 109.5 . . ?
H16b C16 H16c 109.5 . . ?
N21 C21 H21 126.7 . . ?
N21 C21 C22 106.7(4) . . ?
C22 C21 H21 126.7 . . ?
C21 C22 H22 127.0 . . ?
C21 C22 C23 105.9(4) . . ?
C23 C22 H22 127.0 . . ?
N22 C23 C22 110.6(4) . . ?
N22 C23 H23 124.7 . . ?
C22 C23 H23 124.7 . . ?
C32 C31 P1 119.9(3) . . ?
C32 C31 C36 118.7(4) . . ?
C36 C31 P1 120.6(3) . . ?
C31 C32 H32 119.7 . . ?
C31 C32 C33 120.5(4) . . ?
C33 C32 H32 119.7 . . ?
C32 C33 H33 119.4 . . ?
C34 C33 C32 121.2(4) . . ?
C34 C33 H33 119.4 . . ?
C33 C34 C35 118.0(4) . . ?
C33 C34 C37 120.9(5) . . ?
C35 C34 C37 121.0(5) . . ?
C34 C35 H35 119.3 . . ?
C36 C35 C34 121.3(4) . . ?
C36 C35 H35 119.3 . . ?
C31 C36 H36 119.9 . . ?
C35 C36 C31 120.2(4) . . ?
C35 C36 H36 119.9 . . ?
C34 C37 H37a 109.5 . . ?
C34 C37 H37b 109.5 . . ?
C34 C37 H37c 109.5 . . ?
H37a C37 H37b 109.5 . . ?
H37a C37 H37c 109.5 . . ?
H37b C37 H37c 109.5 . . ?
C42 C41 P1 116.3(3) . . ?
C46 C41 P1 124.8(3) . . ?
C46 C41 C42 118.8(4) . . ?
C41 C42 H42 119.8 . . ?
C43 C42 C41 120.3(4) . . ?
C43 C42 H42 119.8 . . ?
C42 C43 H43 119.4 . . ?
C44 C43 C42 121.2(4) . . ?
C44 C43 H43 119.4 . . ?
C43 C44 C45 118.4(4) . . ?
C43 C44 C47 120.2(4) . . ?
C45 C44 C47 121.5(4) . . ?
C44 C45 H45 119.4 . . ?
C46 C45 C44 121.2(4) . . ?
C46 C45 H45 119.4 . . ?
C41 C46 H46 120.0 . . ?
C45 C46 C41 120.1(4) . . ?
C45 C46 H46 120.0 . . ?
C44 C47 H47a 109.5 . . ?
C44 C47 H47b 109.5 . . ?
C44 C47 H47c 109.5 . . ?
H47a C47 H47b 109.5 . . ?
H47a C47 H47c 109.5 . . ?
H47b C47 H47c 109.5 . . ?
O3 S1 O5 115.4(2) . . ?
O3 S1 C14 104.4(2) . . ?
O4 S1 O3 114.9(2) . . ?
O4 S1 O5 114.1(2) . . ?
O4 S1 C14 103.5(2) . . ?
O5 S1 C14 102.3(2) . . ?
F1 C14 S1 111.0(3) . . ?
F2 C14 S1 110.7(3) . . ?
F2 C14 F1 107.8(4) . . ?
F3 C14 S1 111.5(3) . . ?
F3 C14 F1 107.7(4) . . ?
F3 C14 F2 108.0(4) . . ?

loop_
_geom_bond_atom_site_label_1
_geom_bond_atom_site_label_2
_geom_bond_distance
_geom_bond_site_symmetry_2
_geom_bond_publ_flag
Re1 P1 2.3510(10) . ?
Re1 N1 2.118(4) . ?
Re1 N12 2.180(3) . ?
Re1 N22 2.158(4) . ?
Re1 C8 1.914(5) . ?
Re1 C9 1.890(5) . ?
P1 C1 1.863(4) . ?
P1 C31 1.821(4) . ?
P1 C41 1.833(4) . ?
O1 C8 1.154(6) . ?
O2 C9 1.167(6) . ?
N1 C15 1.141(6) . ?
N11 N12 1.358(5) . ?
N11 C7 1.461(5) . ?
N11 C11 1.344(6) . ?
N12 C13 1.324(6) . ?
N21 N22 1.363(5) . ?
N21 C7 1.474(5) . ?
N21 C21 1.347(6) . ?
N22 C23 1.331(5) . ?
C1 C2 1.406(6) . ?
C1 C6 1.393(6) . ?
C2 C3 1.397(6) . ?
C2 C7 1.524(6) . ?
C3 H3 0.9300 . ?
C3 C4 1.385(6) . ?
C4 H4 0.9300 . ?
C4 C5 1.387(7) . ?
C5 H5 0.9300 . ?
C5 C6 1.385(6) . ?
C6 H6 0.9300 . ?
C7 H7 0.9800 . ?
C11 H11 0.9300 . ?
C11 C12 1.369(6) . ?
C12 H12 0.9300 . ?
C12 C13 1.398(6) . ?
C13 H13 0.9300 . ?
C15 C16 1.453(7) . ?
C16 H16a 0.9600 . ?
C16 H16b 0.9600 . ?
C16 H16c 0.9600 . ?
C21 H21 0.9300 . ?
C21 C22 1.375(6) . ?
C22 H22 0.9300 . ?
C22 C23 1.392(6) . ?
C23 H23 0.9300 . ?
C31 C32 1.387(6) . ?
C31 C36 1.407(6) . ?
C32 H32 0.9300 . ?
C32 C33 1.393(6) . ?
C33 H33 0.9300 . ?
C33 C34 1.391(7) . ?
C34 C35 1.398(7) . ?
C34 C37 1.506(6) . ?
C35 H35 0.9300 . ?
C35 C36 1.383(7) . ?
C36 H36 0.9300 . ?
C37 H37a 0.9600 . ?
C37 H37b 0.9600 . ?
C37 H37c 0.9600 . ?
C41 C42 1.395(6) . ?
C41 C46 1.391(6) . ?
C42 H42 0.9300 . ?
C42 C43 1.389(6) . ?
C43 H43 0.9300 . ?
C43 C44 1.378(7) . ?
C44 C45 1.392(7) . ?
C44 C47 1.515(6) . ?
C45 H45 0.9300 . ?
C45 C46 1.391(6) . ?
C46 H46 0.9300 . ?
C47 H47a 0.9600 . ?
C47 H47b 0.9600 . ?
C47 H47c 0.9600 . ?
S1 O3 1.439(3) . ?
S1 O4 1.434(4) . ?
S1 O5 1.441(4) . ?
S1 C14 1.834(5) . ?
F1 C14 1.334(6) . ?
F2 C14 1.330(6) . ?
F3 C14 1.320(6) . ?

loop_
_geom_torsion_atom_site_label_1
_geom_torsion_atom_site_label_2
_geom_torsion_atom_site_label_3
_geom_torsion_atom_site_label_4
_geom_torsion
_geom_torsion_site_symmetry_1
_geom_torsion_site_symmetry_2
_geom_torsion_site_symmetry_3
_geom_torsion_site_symmetry_4
_geom_torsion_publ_flag
Re1 P1 C1 C2 3.5(4) . . . . ?
Re1 P1 C1 C6 -177.4(3) . . . . ?
Re1 P1 C31 C32 -77.2(4) . . . . ?
Re1 P1 C31 C36 93.2(3) . . . . ?
Re1 P1 C41 C42 -45.9(4) . . . . ?
Re1 P1 C41 C46 137.1(3) . . . . ?
Re1 N12 C13 C12 176.2(3) . . . . ?
Re1 N22 C23 C22 -177.0(3) . . . . ?
P1 C1 C2 C3 -179.6(3) . . . . ?
P1 C1 C2 C7 -0.6(6) . . . . ?
P1 C1 C6 C5 179.9(4) . . . . ?
P1 C31 C32 C33 170.9(3) . . . . ?
P1 C31 C36 C35 -169.8(3) . . . . ?
P1 C41 C42 C43 -177.1(3) . . . . ?
P1 C41 C46 C45 177.3(3) . . . . ?
N11 N12 C13 C12 1.3(5) . . . . ?
N11 C11 C12 C13 -0.7(5) . . . . ?
N12 N11 C7 N21 -57.6(5) . . . . ?
N12 N11 C7 C2 75.2(5) . . . . ?
N12 N11 C11 C12 1.5(5) . . . . ?
N21 N22 C23 C22 -2.2(5) . . . . ?
N21 C21 C22 C23 -0.6(5) . . . . ?
N22 N21 C7 N11 52.7(5) . . . . ?
N22 N21 C7 C2 -79.7(5) . . . . ?
N22 N21 C21 C22 -0.8(5) . . . . ?
C1 P1 C31 C32 155.3(4) . . . . ?
C1 P1 C31 C36 -34.3(4) . . . . ?
C1 P1 C41 C42 81.4(3) . . . . ?
C1 P1 C41 C46 -95.6(4) . . . . ?
C1 C2 C3 C4 -0.8(6) . . . . ?
C1 C2 C7 N11 -67.5(5) . . . . ?
C1 C2 C7 N21 63.6(6) . . . . ?
C2 C1 C6 C5 -0.9(6) . . . . ?
C2 C3 C4 C5 -0.3(7) . . . . ?
C3 C2 C7 N11 111.5(4) . . . . ?
C3 C2 C7 N21 -117.4(4) . . . . ?
C3 C4 C5 C6 0.7(7) . . . . ?
C4 C5 C6 C1 -0.1(7) . . . . ?
C6 C1 C2 C3 1.4(6) . . . . ?
C6 C1 C2 C7 -179.7(4) . . . . ?
C7 N11 N12 Re1 17.6(5) . . . . ?
C7 N11 N12 C13 -167.2(4) . . . . ?
C7 N11 C11 C12 166.6(4) . . . . ?
C7 N21 N22 Re1 -8.2(5) . . . . ?
C7 N21 N22 C23 176.7(4) . . . . ?
C7 N21 C21 C22 -175.6(4) . . . . ?
C7 C2 C3 C4 -179.9(4) . . . . ?
C11 N11 N12 Re1 -176.9(3) . . . . ?
C11 N11 N12 C13 -1.7(5) . . . . ?
C11 N11 C7 N21 139.0(4) . . . . ?
C11 N11 C7 C2 -88.2(5) . . . . ?
C11 C12 C13 N12 -0.4(5) . . . . ?
C21 N21 N22 Re1 177.0(3) . . . . ?
C21 N21 N22 C23 1.8(5) . . . . ?
C21 N21 C7 N11 -133.1(4) . . . . ?
C21 N21 C7 C2 94.5(5) . . . . ?
C21 C22 C23 N22 1.8(5) . . . . ?
C31 P1 C1 C2 127.6(4) . . . . ?
C31 P1 C1 C6 -53.4(4) . . . . ?
C31 P1 C41 C42 -172.2(3) . . . . ?
C31 P1 C41 C46 10.8(4) . . . . ?
C31 C32 C33 C34 -1.3(7) . . . . ?
C32 C31 C36 C35 0.7(6) . . . . ?
C32 C33 C34 C35 1.0(7) . . . . ?
C32 C33 C34 C37 -177.8(4) . . . . ?
C33 C34 C35 C36 0.1(7) . . . . ?
C34 C35 C36 C31 -1.0(7) . . . . ?
C36 C31 C32 C33 0.4(6) . . . . ?
C37 C34 C35 C36 178.9(4) . . . . ?
C41 P1 C1 C2 -123.1(4) . . . . ?
C41 P1 C1 C6 56.0(4) . . . . ?
C41 P1 C31 C32 51.7(4) . . . . ?
C41 P1 C31 C36 -137.9(4) . . . . ?
C41 C42 C43 C44 -0.3(7) . . . . ?
C42 C41 C46 C45 0.4(6) . . . . ?
C42 C43 C44 C45 0.0(7) . . . . ?
C42 C43 C44 C47 -179.5(4) . . . . ?
C43 C44 C45 C46 0.5(6) . . . . ?
C44 C45 C46 C41 -0.7(7) . . . . ?
C46 C41 C42 C43 0.1(6) . . . . ?
C47 C44 C45 C46 -180.0(4) . . . . ?
O3 S1 C14 F1 61.6(4) . . . . ?
O3 S1 C14 F2 -178.8(3) . . . . ?
O3 S1 C14 F3 -58.5(4) . . . . ?
O4 S1 C14 F1 -59.0(4) . . . . ?
O4 S1 C14 F2 60.7(4) . . . . ?
O4 S1 C14 F3 -179.1(3) . . . . ?
O5 S1 C14 F1 -177.8(4) . . . . ?
O5 S1 C14 F2 -58.2(4) . . . . ?
O5 S1 C14 F3 62.1(4) . . . . ?

loop_
_exptl_oxdiff_crystal_face_indexfrac_h
_exptl_oxdiff_crystal_face_indexfrac_k
_exptl_oxdiff_crystal_face_indexfrac_l
_exptl_oxdiff_crystal_face_x
_exptl_oxdiff_crystal_face_y
_exptl_oxdiff_crystal_face_z
-8.9999 0.0000 9.0000 0.6665 -0.0527 0.7492
8.9999 -0.0000 -9.0000 -0.6665 0.0527 -0.7492
7.0000 -0.0000 4.0000 -0.2735 0.8805 0.0786
-7.0000 0.0000 -4.0000 0.2735 -0.8805 -0.0786
-6.9999 5.0000 7.0000 0.0849 -0.2082 0.9563
6.9999 -5.0000 -7.0000 -0.0849 0.2082 -0.9563
-2.9999 4.0000 10.0000 0.0312 0.3828 0.9694
6.0000 -4.0000 5.0000 0.1473 1.0084 -0.1371
